data_2233991
loop_
_publ_author_name
'Fun, Hoong-Kun'
'Promdet, Premrudee'
'Horkaew, Jirapa'
'Karalai, Chatchanok'
'Chantrapromma, Suchada'

_publ_section_title
;
 (<i>E</i>)-<i>N</i>'-(3-Ethoxy-4-hydroxybenzylidene)-4-methoxybenzohydrazide
;
_journal_coeditor_code RZ2713
_journal_issue 3
_journal_name_full 'Acta Crystallographica Section E'
_journal_page_first o849
_journal_page_last o850
_journal_paper_doi 10.1107/S1600536812007374
_journal_volume 68
_journal_year 2012
_chemical_formula_iupac 'C17 H18 N2 O4'
_chemical_formula_moiety 'C17 H18 N2 O4'
_chemical_formula_sum 'C17 H18 N2 O4'
_chemical_formula_weight 314.33
_chemical_melting_point_gt 486
_chemical_melting_point_lt 488
_chemical_name_common
;
(<i>E</i>)-4-Methoxy-<i>N</i>'-(3-ethoxy-4-hydroxybenzylidene)benzohydrazide
;
_chemical_name_systematic
;
(<i>E</i>)-<i>N</i>'-(3-Ethoxy-4-hydroxybenzylidene)-4-methoxybenzohydrazide
;
_space_group_IT_number 19
_symmetry_cell_setting orthorhombic
_symmetry_space_group_name_Hall 'P 2ac 2ab'
_symmetry_space_group_name_H-M 'P 21 21 21'
_atom_sites_solution_hydrogens geom
_atom_sites_solution_primary direct
_atom_sites_solution_secondary difmap
_audit_creation_method SHELXL-97
_cell_angle_alpha 90.00
_cell_angle_beta 90.00
_cell_angle_gamma 90.00
_cell_formula_units_Z 4
_cell_length_a 5.0607(9)
_cell_length_b 11.086(2)
_cell_length_c 27.629(5)
_cell_measurement_reflns_used 2637
_cell_measurement_temperature 297(2)
_cell_measurement_theta_max 30.07
_cell_measurement_theta_min 1.47
_cell_volume 1550.1(5)
_computing_cell_refinement 'SAINT (Bruker, 2009)'
_computing_data_collection 'APEX2 (Bruker, 2009)'
_computing_data_reduction 'SAINT (Bruker, 2009)'
_computing_molecular_graphics 'SHELXTL (Sheldrick, 2008)'
_computing_publication_material
;
SHELXTL (Sheldrick, 2008) and PLATON (Spek, 2009)
;
_computing_structure_refinement 'SHELXTL (Sheldrick, 2008)'
_computing_structure_solution 'SHELXTL (Sheldrick, 2008)'
_diffrn_ambient_temperature 297(2)
_diffrn_measured_fraction_theta_full 0.996
_diffrn_measured_fraction_theta_max 0.996
_diffrn_measurement_device_type 'Bruker APEX DUO CCD area-detector'
_diffrn_measurement_method '\f and \w scans'
_diffrn_radiation_monochromator graphite
_diffrn_radiation_source 'sealed tube'
_diffrn_radiation_type MoK\a
_diffrn_radiation_wavelength 0.71073
_diffrn_reflns_av_R_equivalents 0.1001
_diffrn_reflns_av_sigmaI/netI 0.0616
_diffrn_reflns_limit_h_max 7
_diffrn_reflns_limit_h_min -7
_diffrn_reflns_limit_k_max 15
_diffrn_reflns_limit_k_min -15
_diffrn_reflns_limit_l_max 29
_diffrn_reflns_limit_l_min -38
_diffrn_reflns_number 10252
_diffrn_reflns_theta_full 30.07
_diffrn_reflns_theta_max 30.07
_diffrn_reflns_theta_min 1.47
_diffrn_standards_number 0
_exptl_absorpt_coefficient_mu 0.097
_exptl_absorpt_correction_T_max 0.9930
_exptl_absorpt_correction_T_min 0.9478
_exptl_absorpt_correction_type multi-scan
_exptl_absorpt_process_details '(SADABS; Bruker, 2009)'
_exptl_crystal_colour Colorless
_exptl_crystal_density_diffrn 1.347
_exptl_crystal_density_method 'not measured'
_exptl_crystal_description Needle
_exptl_crystal_F_000 664
_exptl_crystal_size_max 0.56
_exptl_crystal_size_mid 0.10
_exptl_crystal_size_min 0.07
_refine_diff_density_max 0.364
_refine_diff_density_min -0.350
_refine_ls_extinction_method none
_refine_ls_goodness_of_fit_ref 1.043
_refine_ls_hydrogen_treatment constr
_refine_ls_matrix_type full
_refine_ls_number_parameters 210
_refine_ls_number_reflns 2637
_refine_ls_number_restraints 0
_refine_ls_restrained_S_all 1.043
_refine_ls_R_factor_all 0.0785
_refine_ls_R_factor_gt 0.0512
_refine_ls_shift/su_max 0.001
_refine_ls_shift/su_mean 0.001
_refine_ls_structure_factor_coef Fsqd
_refine_ls_weighting_details 'calc w=1/[\s^2^(Fo^2^)+(0.0865P)^2^+0.0494P] where P=(Fo^2^+2Fc^2^)/3'
_refine_ls_weighting_scheme calc
_refine_ls_wR_factor_gt 0.1368
_refine_ls_wR_factor_ref 0.1541
_reflns_number_gt 1921
_reflns_number_total 2637
_reflns_threshold_expression I>2\s(I)
_cod_data_source_file rz2713.cif
_cod_data_source_block I
_cod_database_code 2233991
_cod_database_fobs_code 2233991

loop_
_symmetry_equiv_pos_as_xyz
'x, y, z'
'-x+1/2, -y, z+1/2'
'-x, y+1/2, -z+1/2'
'x+1/2, -y+1/2, -z'

loop_
_atom_site_type_symbol
_atom_site_label
_atom_site_fract_x
_atom_site_fract_y
_atom_site_fract_z
_atom_site_U_iso_or_equiv
_atom_site_adp_type
_atom_site_calc_flag
_atom_site_refinement_flags
_atom_site_occupancy
_atom_site_symmetry_multiplicity
O O1 0.7066(4) 0.1645(2) 0.40465(7) 0.0575(5) Uani d . 1 1
O O2 0.2255(5) -0.16566(19) 0.57022(7) 0.0623(6) Uani d . 1 1
O O3 0.5434(4) 0.52128(16) 0.19944(6) 0.0450(4) Uani d . 1 1
O O4 0.2111(4) 0.70975(15) 0.20065(7) 0.0499(5) Uani d . 1 1
H H1O4 0.2354 0.6755 0.1747 0.075 Uiso d R 1 1
N N1 0.2812(5) 0.2287(2) 0.40261(8) 0.0445(5) Uani d . 1 1
H H1N1 0.1137 0.2022 0.4041 0.067 Uiso d R 1 1
N N2 0.3378(5) 0.30448(19) 0.36411(8) 0.0465(5) Uani d . 1 1
C C1 0.4040(5) 0.0790(2) 0.46083(9) 0.0390(5) Uani d . 1 1
C C2 0.5413(6) -0.0295(3) 0.46673(9) 0.0469(6) Uani d . 1 1
H H2A 0.6794 -0.0482 0.4458 0.056 Uiso calc R 1 1
C C3 0.4754(7) -0.1084(2) 0.50282(9) 0.0518(7) Uani d . 1 1
H H3A 0.5660 -0.1810 0.5057 0.062 Uiso calc R 1 1
C C4 0.2741(6) -0.0809(2) 0.53512(9) 0.0460(6) Uani d . 1 1
C C5 0.1377(7) 0.0268(3) 0.53087(10) 0.0516(7) Uani d . 1 1
H H5A 0.0048 0.0464 0.5527 0.062 Uiso calc R 1 1
C C6 0.2019(6) 0.1050(2) 0.49356(10) 0.0471(6) Uani d . 1 1
H H6A 0.1079 0.1766 0.4902 0.057 Uiso calc R 1 1
C C7 0.4803(5) 0.1604(2) 0.42070(9) 0.0415(5) Uani d . 1 1
C C8 0.1489(6) 0.3765(2) 0.35246(9) 0.0439(6) Uani d . 1 1
H H8A -0.0064 0.3750 0.3705 0.053 Uiso calc R 1 1
C C9 0.1701(5) 0.4600(2) 0.31206(9) 0.0394(5) Uani d . 1 1
C C10 0.3601(5) 0.4457(2) 0.27571(9) 0.0387(5) Uani d . 1 1
H H10A 0.4775 0.3812 0.2770 0.046 Uiso calc R 1 1
C C11 0.3739(5) 0.5275(2) 0.23787(8) 0.0363(5) Uani d . 1 1
C C12 0.2013(5) 0.6265(2) 0.23665(9) 0.0374(5) Uani d . 1 1
C C13 0.0117(6) 0.6400(2) 0.27242(9) 0.0438(6) Uani d . 1 1
H H13A -0.1046 0.7049 0.2714 0.053 Uiso calc R 1 1
C C14 -0.0044(6) 0.5566(2) 0.30982(9) 0.0455(6) Uani d . 1 1
H H14A -0.1331 0.5656 0.3336 0.055 Uiso calc R 1 1
C C15 -0.0056(8) -0.1503(4) 0.59944(11) 0.0733(10) Uani d . 1 1
H H15A -0.0236 -0.2179 0.6209 0.110 Uiso calc R 1 1
H H15B -0.1585 -0.1453 0.5790 0.110 Uiso calc R 1 1
H H15C 0.0102 -0.0776 0.6180 0.110 Uiso calc R 1 1
C C16 0.7123(5) 0.4166(2) 0.19693(9) 0.0417(5) Uani d . 1 1
H H16A 0.6065 0.3437 0.1961 0.050 Uiso calc R 1 1
H H16B 0.8265 0.4133 0.2251 0.050 Uiso calc R 1 1
C C17 0.8749(7) 0.4267(3) 0.15168(9) 0.0539(7) Uani d . 1 1
H H17A 0.9934 0.3593 0.1496 0.081 Uiso calc R 1 1
H H17B 0.9749 0.5003 0.1525 0.081 Uiso calc R 1 1
H H17C 0.7603 0.4270 0.1240 0.081 Uiso calc R 1 1

loop_
_atom_site_aniso_label
_atom_site_aniso_U_11
_atom_site_aniso_U_22
_atom_site_aniso_U_33
_atom_site_aniso_U_12
_atom_site_aniso_U_13
_atom_site_aniso_U_23
O1 0.0414(11) 0.0677(13) 0.0635(12) 0.0013(10) 0.0107(10) 0.0136(11)
O2 0.0805(16) 0.0535(11) 0.0528(10) -0.0074(11) 0.0050(12) 0.0097(10)
O3 0.0437(10) 0.0448(9) 0.0465(9) 0.0102(8) 0.0082(9) 0.0071(8)
O4 0.0578(12) 0.0402(8) 0.0519(10) 0.0089(8) 0.0092(10) 0.0100(8)
N1 0.0411(12) 0.0485(11) 0.0439(11) -0.0042(9) 0.0058(10) 0.0092(9)
N2 0.0441(13) 0.0508(11) 0.0445(11) -0.0076(10) 0.0024(11) 0.0059(10)
C1 0.0379(13) 0.0411(11) 0.0380(12) -0.0011(10) -0.0006(10) -0.0033(9)
C2 0.0437(15) 0.0510(13) 0.0461(13) 0.0085(11) 0.0032(12) -0.0063(12)
C3 0.0602(18) 0.0456(13) 0.0496(15) 0.0083(13) -0.0036(14) 0.0001(12)
C4 0.0525(16) 0.0438(12) 0.0416(12) -0.0070(12) -0.0032(12) -0.0025(11)
C5 0.0522(17) 0.0563(14) 0.0462(14) 0.0015(13) 0.0104(13) 0.0041(12)
C6 0.0467(14) 0.0447(12) 0.0500(14) 0.0076(11) 0.0051(13) -0.0009(11)
C7 0.0383(13) 0.0431(11) 0.0431(12) -0.0021(10) 0.0031(12) -0.0028(10)
C8 0.0413(14) 0.0457(12) 0.0448(13) -0.0052(11) 0.0028(11) 0.0008(10)
C9 0.0387(13) 0.0383(10) 0.0411(12) -0.0036(9) -0.0027(11) 0.0007(10)
C10 0.0353(13) 0.0359(10) 0.0448(12) 0.0015(9) -0.0023(10) 0.0017(9)
C11 0.0321(11) 0.0354(10) 0.0415(11) -0.0018(9) 0.0004(10) -0.0005(9)
C12 0.0350(12) 0.0314(9) 0.0457(12) 0.0003(9) -0.0014(11) 0.0010(9)
C13 0.0419(14) 0.0344(11) 0.0549(14) 0.0030(10) 0.0051(13) -0.0016(10)
C14 0.0430(14) 0.0454(12) 0.0480(13) -0.0020(11) 0.0075(12) -0.0017(11)
C15 0.069(2) 0.099(3) 0.0512(16) -0.021(2) 0.0028(18) 0.0182(18)
C16 0.0397(13) 0.0379(11) 0.0474(13) 0.0053(10) 0.0016(12) 0.0000(10)
C17 0.0583(18) 0.0576(15) 0.0460(14) 0.0112(14) 0.0044(14) -0.0024(12)

loop_
_atom_type_symbol
_atom_type_description
_atom_type_scat_dispersion_real
_atom_type_scat_dispersion_imag
_atom_type_scat_source
C C 0.0033 0.0000 'International Tables Vol C Tables 4.2.6.8 and 6.1.1.4'
H H 0.0000 0.0000 'International Tables Vol C Tables 4.2.6.8 and 6.1.1.4'
N N 0.0061 0.0000 'International Tables Vol C Tables 4.2.6.8 and 6.1.1.4'
O O 0.0106 0.0000 'International Tables Vol C Tables 4.2.6.8 and 6.1.1.4'

loop_
_geom_angle_atom_site_label_1
_geom_angle_atom_site_label_2
_geom_angle_atom_site_label_3
_geom_angle
C4 O2 C15 117.6(3)
C11 O3 C16 116.72(18)
C12 O4 H1O4 109.3
C7 N1 N2 117.9(2)
C7 N1 H1N1 120.2
N2 N1 H1N1 115.3
C8 N2 N1 114.5(2)
C6 C1 C2 117.8(2)
C6 C1 C7 123.4(2)
C2 C1 C7 118.8(2)
C3 C2 C1 120.9(3)
C3 C2 H2A 119.5
C1 C2 H2A 119.5
C2 C3 C4 120.5(3)
C2 C3 H3A 119.8
C4 C3 H3A 119.8
O2 C4 C5 124.2(3)
O2 C4 C3 115.8(3)
C5 C4 C3 120.1(3)
C4 C5 C6 119.1(3)
C4 C5 H5A 120.5
C6 C5 H5A 120.5
C5 C6 C1 121.7(3)
C5 C6 H6A 119.2
C1 C6 H6A 119.2
O1 C7 N1 122.6(2)
O1 C7 C1 122.4(3)
N1 C7 C1 115.0(2)
N2 C8 C9 122.2(2)
N2 C8 H8A 118.9
C9 C8 H8A 118.9
C14 C9 C10 119.5(2)
C14 C9 C8 118.6(2)
C10 C9 C8 122.0(2)
C11 C10 C9 120.1(2)
C11 C10 H10A 119.9
C9 C10 H10A 119.9
O3 C11 C10 125.8(2)
O3 C11 C12 114.3(2)
C10 C11 C12 119.9(2)
O4 C12 C13 118.3(2)
O4 C12 C11 121.8(2)
C13 C12 C11 119.9(2)
C12 C13 C14 119.9(2)
C12 C13 H13A 120.0
C14 C13 H13A 120.0
C13 C14 C9 120.6(2)
C13 C14 H14A 119.7
C9 C14 H14A 119.7
O2 C15 H15A 109.5
O2 C15 H15B 109.5
H15A C15 H15B 109.5
O2 C15 H15C 109.5
H15A C15 H15C 109.5
H15B C15 H15C 109.5
O3 C16 C17 107.8(2)
O3 C16 H16A 110.2
C17 C16 H16A 110.2
O3 C16 H16B 110.2
C17 C16 H16B 110.2
H16A C16 H16B 108.5
C16 C17 H17A 109.5
C16 C17 H17B 109.5
H17A C17 H17B 109.5
C16 C17 H17C 109.5
H17A C17 H17C 109.5
H17B C17 H17C 109.5

loop_
_geom_bond_atom_site_label_1
_geom_bond_atom_site_label_2
_geom_bond_distance
O1 C7 1.229(3)
O2 C4 1.373(3)
O2 C15 1.431(5)
O3 C11 1.366(3)
O3 C16 1.443(3)
O4 C12 1.358(3)
O4 H1O4 0.8198
N1 C7 1.356(4)
N1 N2 1.386(3)
N1 H1N1 0.8977
N2 C8 1.286(4)
C1 C6 1.396(4)
C1 C2 1.398(4)
C1 C7 1.481(3)
C2 C3 1.368(4)
C2 H2A 0.9300
C3 C4 1.388(4)
C3 H3A 0.9300
C4 C5 1.384(4)
C5 C6 1.385(4)
C5 H5A 0.9300
C6 H6A 0.9300
C8 C9 1.455(3)
C8 H8A 0.9300
C9 C14 1.390(4)
C9 C10 1.400(4)
C10 C11 1.385(3)
C10 H10A 0.9300
C11 C12 1.403(3)
C12 C13 1.386(4)
C13 C14 1.389(3)
C13 H13A 0.9300
C14 H14A 0.9300
C15 H15A 0.9600
C15 H15B 0.9600
C15 H15C 0.9600
C16 C17 1.501(4)
C16 H16A 0.9700
C16 H16B 0.9700
C17 H17A 0.9600
C17 H17B 0.9600
C17 H17C 0.9600

loop_
_geom_hbond_atom_site_label_D
_geom_hbond_atom_site_label_H
_geom_hbond_atom_site_label_A
_geom_hbond_site_symmetry_A
_geom_hbond_distance_DH
_geom_hbond_distance_HA
_geom_hbond_distance_DA
_geom_hbond_angle_DHA
_geom_hbond_publ_flag
O4 H1O4 O3 1_555 0.82 2.41 2.683(2) 100 y
O4 H1O4 O1 3_655 0.82 2.21 2.981(2) 156 y
N1 H1N1 O1 1_455 0.90 2.10 2.994(3) 172 y
C10 H10A O4 3_645 0.93 2.55 3.462(3) 168 y
C16 H16B Cg1 3_655 0.97 2.68 3.499(2) 142 y

loop_
_geom_torsion_atom_site_label_1
_geom_torsion_atom_site_label_2
_geom_torsion_atom_site_label_3
_geom_torsion_atom_site_label_4
_geom_torsion
C7 N1 N2 C8 -172.3(2)
C6 C1 C2 C3 1.4(4)
C7 C1 C2 C3 -179.0(3)
C1 C2 C3 C4 -1.6(4)
C15 O2 C4 C5 10.0(4)
C15 O2 C4 C3 -170.4(3)
C2 C3 C4 O2 -179.4(3)
C2 C3 C4 C5 0.3(4)
O2 C4 C5 C6 -179.2(3)
C3 C4 C5 C6 1.2(4)
C4 C5 C6 C1 -1.3(4)
C2 C1 C6 C5 0.1(4)
C7 C1 C6 C5 -179.5(3)
N2 N1 C7 O1 0.8(4)
N2 N1 C7 C1 -178.3(2)
C6 C1 C7 O1 150.6(3)
C2 C1 C7 O1 -29.0(4)
C6 C1 C7 N1 -30.2(4)
C2 C1 C7 N1 150.2(2)
N1 N2 C8 C9 -178.2(2)
N2 C8 C9 C14 -162.0(3)
N2 C8 C9 C10 18.0(4)
C14 C9 C10 C11 0.1(4)
C8 C9 C10 C11 -179.9(2)
C16 O3 C11 C10 3.6(3)
C16 O3 C11 C12 -175.6(2)
C9 C10 C11 O3 -177.6(2)
C9 C10 C11 C12 1.6(4)
O3 C11 C12 O4 -1.8(3)
C10 C11 C12 O4 178.9(2)
O3 C11 C12 C13 177.1(2)
C10 C11 C12 C13 -2.2(4)
O4 C12 C13 C14 180.0(2)
C11 C12 C13 C14 1.0(4)
C12 C13 C14 C9 0.7(4)
C10 C9 C14 C13 -1.2(4)
C8 C9 C14 C13 178.8(2)
C11 O3 C16 C17 178.5(2)

loop_
_cod_related_entry_id
_cod_related_entry_database
_cod_related_entry_code
1 ChemSpider 12667049
